data_1557536
loop_
_publ_author_name
'Bohnenberger, Jan'
'Schmitt, Manuel'
'Feuerstein, Wolfram'
'Krummenacher, Ivo'
'Butschke, Burkhard'
'Czajka, Jakub'
'Malinowski, Przemys\/law J.'
'Breher, Frank'
'Krossing, Ingo'

_publ_section_title
;
 Completing the triad: synthesis and full characterization of homoleptic
 and heteroleptic carbonyl and nitrosyl complexes of the group VI metals
;
_journal_issue 14
_journal_name_full 'Chemical Science'
_journal_page_first 3592
_journal_page_last 3603
_journal_paper_doi 10.1039/C9SC06445A
_journal_volume 11
_journal_year 2020
_chemical_formula_moiety 'C24 Al2 F55 O6, C12 F18 O6 W'
_chemical_formula_sum 'C36 Al2 F73 O12 W'
_chemical_formula_weight 2249.17
_space_group_crystal_system triclinic
_space_group_IT_number 2
_space_group_name_Hall '-P 1'
_space_group_name_H-M_alt 'P -1'
_audit_creation_method SHELXL-2016/6
_audit_update_record
;
2019-09-09 deposited with the CCDC.	2020-03-03 downloaded from the CCDC.
;
_cell_angle_alpha 82.965(2)
_cell_angle_beta 67.136(2)
_cell_angle_gamma 87.863(2)
_cell_formula_units_Z 1
_cell_length_a 11.5888(8)
_cell_length_b 11.5986(8)
_cell_length_c 12.7755(8)
_cell_measurement_reflns_used 9954
_cell_measurement_temperature 100(2)
_cell_measurement_theta_max 54.092
_cell_measurement_theta_min 4.666
_cell_volume 1570.27(18)
_computing_cell_refinement 'SAINT V8.38A (1, 2016)'
_computing_data_collection 'APEX2 v2013..6-2'
_computing_data_reduction 'SAINT V8.38A (1, 2016)'
_computing_molecular_graphics 'SHELXL-2013 (Sheldrick, 2013)'
_computing_publication_material ShelXle-861
_computing_structure_refinement 'SHELXL-2016/6 (Sheldrick, 2016)'
_computing_structure_solution 'SHELXT 2014/5 (Sheldrick, 2014)'
_diffrn_ambient_temperature 100(2)
_diffrn_measured_fraction_theta_full 1.000
_diffrn_measured_fraction_theta_max 0.999
_diffrn_measurement_device_type 'Bruker Smart ApexII Quazar'
_diffrn_measurement_method 'omega and phi scans'
_diffrn_radiation_type MoK\a
_diffrn_radiation_wavelength 0.71073
_diffrn_reflns_av_R_equivalents 0.0367
_diffrn_reflns_av_unetI/netI 0.0295
_diffrn_reflns_Laue_measured_fraction_full 1.000
_diffrn_reflns_Laue_measured_fraction_max 0.999
_diffrn_reflns_limit_h_max 14
_diffrn_reflns_limit_h_min -14
_diffrn_reflns_limit_k_max 14
_diffrn_reflns_limit_k_min -14
_diffrn_reflns_limit_l_max 16
_diffrn_reflns_limit_l_min -16
_diffrn_reflns_number 37611
_diffrn_reflns_point_group_measured_fraction_full 1.000
_diffrn_reflns_point_group_measured_fraction_max 0.999
_diffrn_reflns_theta_full 25.242
_diffrn_reflns_theta_max 27.160
_diffrn_reflns_theta_min 1.742
_diffrn_source 'INCOATEC Mo Microsource'
_exptl_absorpt_coefficient_mu 2.141
_exptl_absorpt_correction_T_max 0.7455
_exptl_absorpt_correction_T_min 0.6953
_exptl_absorpt_correction_type multi-scan
_exptl_crystal_colour orange
_exptl_crystal_density_diffrn 2.378
_exptl_crystal_description block
_exptl_crystal_F_000 1069
_exptl_crystal_size_max 0.1
_exptl_crystal_size_mid 0.08
_exptl_crystal_size_min 0.06
_refine_diff_density_max 0.959
_refine_diff_density_min -0.621
_refine_diff_density_rms 0.080
_refine_ls_extinction_method none
_refine_ls_goodness_of_fit_ref 0.993
_refine_ls_hydrogen_treatment undef
_refine_ls_matrix_type full
_refine_ls_number_parameters 562
_refine_ls_number_reflns 6968
_refine_ls_number_restraints 0
_refine_ls_restrained_S_all 0.993
_refine_ls_R_factor_all 0.0274
_refine_ls_R_factor_gt 0.0242
_refine_ls_shift/su_max 0.000
_refine_ls_shift/su_mean 0.000
_refine_ls_structure_factor_coef Fsqd
_refine_ls_weighting_details 'w=1/[\s^2^(Fo^2^)+(0.0285P)^2^+1.0702P] where P=(Fo^2^+2Fc^2^)/3'
_refine_ls_weighting_scheme calc
_refine_ls_wR_factor_gt 0.0532
_refine_ls_wR_factor_ref 0.0548
_reflns_Friedel_coverage 0.000
_reflns_number_gt 6615
_reflns_number_total 6968
_reflns_threshold_expression 'I > 2\s(I)'
_cod_data_source_file c9sc06445a2.cif
_cod_data_source_block p-1_a
_cod_depositor_comments
;Adding full bibliography for 1557531--1557542.cif.

 Adding full bibliography for 1557531--1557542.cif.
;
_cod_database_code 1557536
_shelx_shelxl_version_number 2016/6
_shelx_space_group_comment
;
The symmetry employed for this shelxl refinement is uniquely defined
by the following loop, which should always be used as a source of
symmetry information in preference to the above space-group names.
They are only intended as comments.
;

loop_
_space_group_symop_operation_xyz
'x, y, z'
'-x, -y, -z'

loop_
_atom_site_label
_atom_site_type_symbol
_atom_site_fract_x
_atom_site_fract_y
_atom_site_fract_z
_atom_site_U_iso_or_equiv
_atom_site_adp_type
_atom_site_occupancy
_atom_site_site_symmetry_order
_atom_site_calc_flag
_atom_site_refinement_flags_posn
_atom_site_refinement_flags_adp
_atom_site_refinement_flags_occupancy
_atom_site_disorder_assembly
_atom_site_disorder_group
O1_4 O 0.88536(15) 0.57289(15) 0.94077(14) 0.0199(4) Uani 1 1 d . . . . .
C1_4 C 0.8207(2) 0.5971(2) 0.8694(2) 0.0176(5) Uani 1 1 d . . . . .
C2_4 C 0.8503(2) 0.7257(2) 0.8146(2) 0.0227(5) Uani 1 1 d . . . . .
F1_4 F 0.85088(16) 0.79209(13) 0.89167(14) 0.0340(4) Uani 1 1 d . . . . .
F2_4 F 0.76727(16) 0.76510(14) 0.77249(14) 0.0344(4) Uani 1 1 d . . . . .
F3_4 F 0.96325(15) 0.73354(14) 0.73121(14) 0.0352(4) Uani 1 1 d . . . . .
C3_4 C 0.8624(2) 0.5133(2) 0.7765(2) 0.0217(5) Uani 1 1 d . . . . .
F4_4 F 0.81992(17) 0.40629(13) 0.82406(15) 0.0356(4) Uani 1 1 d . . . . .
F5_4 F 0.98629(14) 0.50739(14) 0.73070(13) 0.0307(4) Uani 1 1 d . . . . .
F6_4 F 0.82119(15) 0.54472(13) 0.69455(13) 0.0288(4) Uani 1 1 d . . . . .
C4_4 C 0.6790(2) 0.5810(3) 0.9463(2) 0.0308(6) Uani 1 1 d . . . . .
F7_4 F 0.66095(16) 0.48446(18) 1.01771(16) 0.0512(5) Uani 1 1 d . . . . .
F8_4 F 0.61144(14) 0.57449(17) 0.88362(15) 0.0412(4) Uani 1 1 d . . . . .
F9_4 F 0.63809(15) 0.66897(19) 1.00770(14) 0.0465(5) Uani 1 1 d . . . . .
O1_3 O 0.40760(14) -0.01023(13) 0.74167(13) 0.0139(3) Uani 1 1 d . . . . .
C1_3 C 0.3082(2) -0.05850(19) 0.83233(18) 0.0142(5) Uani 1 1 d . . . . .
C2_3 C 0.2534(2) 0.0284(2) 0.9234(2) 0.0190(5) Uani 1 1 d . . . . .
F1_3 F 0.32806(14) 0.03791(13) 0.97900(12) 0.0252(3) Uani 1 1 d . . . . .
F2_3 F 0.14013(13) -0.00552(13) 1.00053(12) 0.0260(3) Uani 1 1 d . . . . .
F3_3 F 0.24311(13) 0.13328(12) 0.87328(12) 0.0234(3) Uani 1 1 d . . . . .
C3_3 C 0.2037(2) -0.0941(2) 0.7936(2) 0.0190(5) Uani 1 1 d . . . . .
F4_3 F 0.25414(13) -0.13441(13) 0.69281(12) 0.0249(3) Uani 1 1 d . . . . .
F5_3 F 0.13247(13) -0.00470(13) 0.78387(13) 0.0249(3) Uani 1 1 d . . . . .
F6_3 F 0.12737(13) -0.17832(13) 0.86774(12) 0.0251(3) Uani 1 1 d . . . . .
C4_3 C 0.3552(2) -0.1678(2) 0.88698(19) 0.0177(5) Uani 1 1 d . . . . .
F7_3 F 0.37237(13) -0.25611(12) 0.82378(12) 0.0225(3) Uani 1 1 d . . . . .
F8_3 F 0.27302(14) -0.20587(13) 0.99213(11) 0.0246(3) Uani 1 1 d . . . . .
F9_3 F 0.46309(13) -0.14756(12) 0.89396(12) 0.0224(3) Uani 1 1 d . . . . .
O1_2 O 0.60341(14) 0.14009(14) 0.59216(13) 0.0156(3) Uani 1 1 d . . . . .
C1_2 C 0.6661(2) 0.1955(2) 0.6430(2) 0.0164(5) Uani 1 1 d . . . . .
C2_2 C 0.6936(3) 0.1107(2) 0.7333(2) 0.0264(6) Uani 1 1 d . . . . .
F1_2 F 0.59145(16) 0.09405(16) 0.82977(13) 0.0373(4) Uani 1 1 d . . . . .
F2_2 F 0.78490(16) 0.14982(15) 0.75969(14) 0.0348(4) Uani 1 1 d . . . . .
F3_2 F 0.72834(18) 0.00782(14) 0.69603(16) 0.0383(4) Uani 1 1 d . . . . .
C3_2 C 0.7916(2) 0.2423(2) 0.5472(2) 0.0223(5) Uani 1 1 d . . . . .
F4_2 F 0.77327(14) 0.29331(13) 0.45584(12) 0.0284(3) Uani 1 1 d . . . . .
F5_2 F 0.87115(14) 0.15615(14) 0.51376(14) 0.0329(4) Uani 1 1 d . . . . .
F6_2 F 0.84648(14) 0.32080(13) 0.58211(13) 0.0289(4) Uani 1 1 d . . . . .
C4_2 C 0.5885(2) 0.2992(2) 0.7003(2) 0.0241(6) Uani 1 1 d . . . . .
F7_2 F 0.59474(15) 0.38946(13) 0.62346(15) 0.0342(4) Uani 1 1 d . . . . .
F8_2 F 0.62567(15) 0.33463(15) 0.77774(14) 0.0366(4) Uani 1 1 d . . . . .
F9_2 F 0.46783(13) 0.26731(14) 0.75398(13) 0.0296(4) Uani 1 1 d . . . . .
O1_1 O 0.34192(15) 0.17016(14) 0.60971(13) 0.0156(3) Uani 1 1 d . . . . .
C1_1 C 0.2984(2) 0.2464(2) 0.54461(19) 0.0148(5) Uani 1 1 d . . . . .
C2_1 C 0.3936(2) 0.2626(2) 0.4180(2) 0.0173(5) Uani 1 1 d . . . . .
F1_1 F 0.50984(12) 0.26708(13) 0.41490(11) 0.0230(3) Uani 1 1 d . . . . .
F2_1 F 0.37518(13) 0.35911(12) 0.35884(12) 0.0234(3) Uani 1 1 d . . . . .
F3_1 F 0.38701(13) 0.17263(13) 0.36491(11) 0.0230(3) Uani 1 1 d . . . . .
C3_1 C 0.1715(2) 0.2001(2) 0.5513(2) 0.0208(5) Uani 1 1 d . . . . .
F4_1 F 0.08099(13) 0.21235(13) 0.65297(12) 0.0262(3) Uani 1 1 d . . . . .
F5_1 F 0.17884(15) 0.08785(13) 0.53857(13) 0.0289(3) Uani 1 1 d . . . . .
F6_1 F 0.13646(14) 0.25609(14) 0.47107(13) 0.0303(4) Uani 1 1 d . . . . .
C4_1 C 0.2786(2) 0.3658(2) 0.5922(2) 0.0201(5) Uani 1 1 d . . . . .
F7_1 F 0.22482(14) 0.35088(13) 0.70694(12) 0.0262(3) Uani 1 1 d . . . . .
F8_1 F 0.20528(14) 0.43550(13) 0.55489(13) 0.0300(4) Uani 1 1 d . . . . .
F9_1 F 0.38701(14) 0.42051(12) 0.56409(13) 0.0262(3) Uani 1 1 d . . . . .
W1 W 1.000000 0.500000 1.000000 0.01397(5) Uani 1 2 d S . P . .
O1 O 0.99593(16) 0.74242(15) 1.10563(14) 0.0219(4) Uani 1 1 d . . . . .
C1 C 0.9991(2) 0.6584(2) 1.07023(19) 0.0168(5) Uani 1 1 d . . . . .
F1 F 0.500000 0.000000 0.500000 0.0129(4) Uani 1 2 d S . P . .
Al1 Al 0.46021(6) 0.08201(6) 0.61737(5) 0.01070(13) Uani 1 1 d . . . . .
C2 C 1.1552(2) 0.5573(2) 0.8434(2) 0.0178(5) Uani 1 1 d . . . . .
O2 O 1.23485(17) 0.58618(16) 0.76224(15) 0.0266(4) Uani 1 1 d . . . . .

loop_
_atom_site_aniso_label
_atom_site_aniso_U_11
_atom_site_aniso_U_22
_atom_site_aniso_U_33
_atom_site_aniso_U_23
_atom_site_aniso_U_13
_atom_site_aniso_U_12
O1_4 0.0203(9) 0.0234(9) 0.0195(9) -0.0029(7) -0.0115(7) 0.0016(7)
C1_4 0.0171(11) 0.0211(12) 0.0169(12) -0.0006(10) -0.0097(9) 0.0001(9)
C2_4 0.0293(14) 0.0201(13) 0.0205(13) -0.0054(10) -0.0111(11) 0.0034(10)
F1_4 0.0521(11) 0.0220(8) 0.0354(9) -0.0133(7) -0.0228(8) 0.0063(7)
F2_4 0.0499(10) 0.0264(8) 0.0368(9) -0.0024(7) -0.0288(8) 0.0110(7)
F3_4 0.0365(9) 0.0318(9) 0.0272(9) 0.0031(7) -0.0023(7) -0.0101(7)
C3_4 0.0257(13) 0.0198(13) 0.0268(13) -0.0053(10) -0.0173(11) 0.0028(10)
F4_4 0.0548(11) 0.0180(8) 0.0510(11) -0.0011(7) -0.0393(9) -0.0039(7)
F5_4 0.0268(8) 0.0405(9) 0.0295(8) -0.0184(7) -0.0129(7) 0.0127(7)
F6_4 0.0417(9) 0.0291(8) 0.0278(8) -0.0090(7) -0.0258(7) 0.0102(7)
C4_4 0.0191(13) 0.0447(18) 0.0261(14) 0.0042(13) -0.0086(11) -0.0001(12)
F7_4 0.0300(9) 0.0688(13) 0.0438(11) 0.0298(10) -0.0114(8) -0.0198(9)
F8_4 0.0194(8) 0.0670(13) 0.0407(10) 0.0006(9) -0.0171(7) -0.0040(8)
F9_4 0.0265(9) 0.0798(14) 0.0288(9) -0.0197(10) -0.0032(7) 0.0158(9)
O1_3 0.0144(8) 0.0140(8) 0.0106(7) 0.0013(6) -0.0024(6) -0.0025(6)
C1_3 0.0154(11) 0.0144(11) 0.0104(10) 0.0000(9) -0.0026(9) -0.0027(9)
C2_3 0.0185(12) 0.0204(12) 0.0142(11) -0.0027(10) -0.0018(9) 0.0001(10)
F1_3 0.0319(8) 0.0278(8) 0.0205(7) -0.0092(6) -0.0133(6) 0.0017(6)
F2_3 0.0218(7) 0.0301(8) 0.0161(7) -0.0050(6) 0.0042(6) -0.0015(6)
F3_3 0.0284(8) 0.0163(7) 0.0214(7) -0.0023(6) -0.0054(6) 0.0032(6)
C3_3 0.0191(12) 0.0200(12) 0.0155(12) -0.0002(10) -0.0043(9) -0.0033(10)
F4_3 0.0252(8) 0.0345(9) 0.0157(7) -0.0081(6) -0.0066(6) -0.0052(6)
F5_3 0.0202(7) 0.0274(8) 0.0272(8) 0.0018(6) -0.0109(6) 0.0001(6)
F6_3 0.0227(8) 0.0260(8) 0.0231(8) 0.0047(6) -0.0061(6) -0.0119(6)
C4_3 0.0229(12) 0.0165(12) 0.0123(11) 0.0006(9) -0.0054(9) -0.0036(9)
F7_3 0.0310(8) 0.0138(7) 0.0199(7) -0.0023(6) -0.0068(6) 0.0003(6)
F8_3 0.0292(8) 0.0252(8) 0.0119(7) 0.0062(6) -0.0021(6) -0.0021(6)
F9_3 0.0236(7) 0.0235(8) 0.0222(7) 0.0022(6) -0.0126(6) -0.0005(6)
O1_2 0.0160(8) 0.0180(8) 0.0138(8) -0.0024(7) -0.0063(6) -0.0057(6)
C1_2 0.0158(11) 0.0188(12) 0.0156(11) -0.0024(9) -0.0066(9) -0.0059(9)
C2_2 0.0330(15) 0.0279(14) 0.0247(14) 0.0015(11) -0.0187(12) -0.0081(11)
F1_2 0.0429(10) 0.0513(11) 0.0194(8) 0.0103(7) -0.0161(7) -0.0220(8)
F2_2 0.0384(9) 0.0403(10) 0.0381(9) 0.0006(8) -0.0292(8) -0.0090(8)
F3_2 0.0599(12) 0.0199(8) 0.0498(11) 0.0001(8) -0.0384(9) 0.0020(8)
C3_2 0.0194(12) 0.0243(13) 0.0241(13) -0.0031(11) -0.0088(10) -0.0070(10)
F4_2 0.0309(8) 0.0321(9) 0.0198(8) 0.0037(6) -0.0078(6) -0.0135(7)
F5_2 0.0197(8) 0.0345(9) 0.0414(10) -0.0151(8) -0.0052(7) 0.0000(7)
F6_2 0.0241(8) 0.0298(8) 0.0342(9) -0.0072(7) -0.0106(7) -0.0131(6)
C4_2 0.0185(12) 0.0286(14) 0.0262(14) -0.0101(11) -0.0071(10) -0.0054(10)
F7_2 0.0349(9) 0.0183(8) 0.0471(10) -0.0013(7) -0.0140(8) -0.0002(7)
F8_2 0.0313(9) 0.0465(10) 0.0385(10) -0.0264(8) -0.0138(7) -0.0059(8)
F9_2 0.0187(7) 0.0389(9) 0.0287(8) -0.0163(7) -0.0025(6) -0.0047(7)
O1_1 0.0177(8) 0.0148(8) 0.0124(8) -0.0003(6) -0.0045(6) 0.0035(6)
C1_1 0.0161(11) 0.0147(11) 0.0116(11) 0.0002(9) -0.0039(9) 0.0033(9)
C2_1 0.0169(11) 0.0191(12) 0.0141(11) 0.0002(9) -0.0050(9) 0.0042(9)
F1_1 0.0141(7) 0.0370(9) 0.0154(7) -0.0027(6) -0.0033(5) 0.0033(6)
F2_1 0.0250(8) 0.0237(8) 0.0163(7) 0.0064(6) -0.0052(6) 0.0030(6)
F3_1 0.0276(8) 0.0263(8) 0.0148(7) -0.0070(6) -0.0069(6) 0.0043(6)
C3_1 0.0197(12) 0.0239(13) 0.0170(12) 0.0028(10) -0.0067(10) -0.0001(10)
F4_1 0.0172(7) 0.0348(9) 0.0207(7) 0.0013(7) -0.0021(6) -0.0022(6)
F5_1 0.0352(9) 0.0248(8) 0.0281(8) -0.0029(7) -0.0131(7) -0.0085(7)
F6_1 0.0230(8) 0.0434(10) 0.0254(8) 0.0077(7) -0.0136(6) -0.0019(7)
C4_1 0.0204(12) 0.0161(12) 0.0179(12) -0.0005(10) -0.0016(10) 0.0012(10)
F7_1 0.0311(8) 0.0216(8) 0.0171(7) -0.0065(6) 0.0013(6) 0.0000(6)
F8_1 0.0291(8) 0.0198(8) 0.0333(9) 0.0010(7) -0.0059(7) 0.0121(6)
F9_1 0.0264(8) 0.0191(7) 0.0275(8) -0.0034(6) -0.0036(6) -0.0069(6)
W1 0.01507(7) 0.01445(7) 0.01206(7) -0.00062(5) -0.00504(5) -0.00128(5)
O1 0.0231(9) 0.0185(9) 0.0195(9) -0.0031(7) -0.0028(7) -0.0025(7)
C1 0.0141(11) 0.0206(13) 0.0126(11) 0.0013(10) -0.0025(9) -0.0021(9)
F1 0.0150(9) 0.0125(9) 0.0117(9) -0.0034(7) -0.0050(7) -0.0015(7)
Al1 0.0130(3) 0.0096(3) 0.0091(3) -0.0014(2) -0.0036(3) -0.0015(2)
C2 0.0201(12) 0.0158(12) 0.0195(12) -0.0052(10) -0.0089(10) -0.0009(9)
O2 0.0291(10) 0.0246(10) 0.0191(9) -0.0054(8) -0.0001(8) -0.0090(8)

loop_
_atom_type_symbol
_atom_type_description
_atom_type_scat_dispersion_real
_atom_type_scat_dispersion_imag
_atom_type_scat_source
C C 0.0033 0.0016 'International Tables Vol C Tables 4.2.6.8 and 6.1.1.4'
O O 0.0106 0.0060 'International Tables Vol C Tables 4.2.6.8 and 6.1.1.4'
F F 0.0171 0.0103 'International Tables Vol C Tables 4.2.6.8 and 6.1.1.4'
Al Al 0.0645 0.0514 'International Tables Vol C Tables 4.2.6.8 and 6.1.1.4'
W W -0.8490 6.8722 'International Tables Vol C Tables 4.2.6.8 and 6.1.1.4'

loop_
_geom_angle_atom_site_label_1
_geom_angle_atom_site_label_2
_geom_angle_atom_site_label_3
_geom_angle
_geom_angle_site_symmetry_1
_geom_angle_site_symmetry_3
_geom_angle_publ_flag
C1_4 O1_4 W1 159.09(16) . . ?
O1_4 C1_4 C3_4 109.64(19) . . ?
O1_4 C1_4 C4_4 106.73(19) . . ?
C3_4 C1_4 C4_4 111.2(2) . . ?
O1_4 C1_4 C2_4 107.60(19) . . ?
C3_4 C1_4 C2_4 111.0(2) . . ?
C4_4 C1_4 C2_4 110.6(2) . . ?
F2_4 C2_4 F1_4 109.3(2) . . ?
F2_4 C2_4 F3_4 108.9(2) . . ?
F1_4 C2_4 F3_4 107.4(2) . . ?
F2_4 C2_4 C1_4 110.9(2) . . ?
F1_4 C2_4 C1_4 110.3(2) . . ?
F3_4 C2_4 C1_4 110.0(2) . . ?
F6_4 C3_4 F5_4 109.0(2) . . ?
F6_4 C3_4 F4_4 108.7(2) . . ?
F5_4 C3_4 F4_4 106.7(2) . . ?
F6_4 C3_4 C1_4 112.4(2) . . ?
F5_4 C3_4 C1_4 110.23(19) . . ?
F4_4 C3_4 C1_4 109.6(2) . . ?
F7_4 C4_4 F9_4 108.0(2) . . ?
F7_4 C4_4 F8_4 108.6(2) . . ?
F9_4 C4_4 F8_4 108.6(2) . . ?
F7_4 C4_4 C1_4 109.9(2) . . ?
F9_4 C4_4 C1_4 110.5(2) . . ?
F8_4 C4_4 C1_4 111.1(2) . . ?
C1_3 O1_3 Al1 147.60(15) . . ?
O1_3 C1_3 C4_3 107.67(18) . . ?
O1_3 C1_3 C3_3 110.73(18) . . ?
C4_3 C1_3 C3_3 109.85(19) . . ?
O1_3 C1_3 C2_3 110.52(18) . . ?
C4_3 C1_3 C2_3 108.80(18) . . ?
C3_3 C1_3 C2_3 109.24(19) . . ?
F3_3 C2_3 F1_3 107.7(2) . . ?
F3_3 C2_3 F2_3 108.16(19) . . ?
F1_3 C2_3 F2_3 107.97(19) . . ?
F3_3 C2_3 C1_3 110.41(19) . . ?
F1_3 C2_3 C1_3 110.77(19) . . ?
F2_3 C2_3 C1_3 111.72(19) . . ?
F5_3 C3_3 F4_3 107.96(19) . . ?
F5_3 C3_3 F6_3 107.28(19) . . ?
F4_3 C3_3 F6_3 107.17(19) . . ?
F5_3 C3_3 C1_3 111.5(2) . . ?
F4_3 C3_3 C1_3 110.37(19) . . ?
F6_3 C3_3 C1_3 112.30(19) . . ?
F9_3 C4_3 F8_3 108.11(19) . . ?
F9_3 C4_3 F7_3 107.39(19) . . ?
F8_3 C4_3 F7_3 106.51(18) . . ?
F9_3 C4_3 C1_3 111.59(19) . . ?
F8_3 C4_3 C1_3 112.40(19) . . ?
F7_3 C4_3 C1_3 110.58(19) . . ?
C1_2 O1_2 Al1 142.06(15) . . ?
O1_2 C1_2 C2_2 110.78(19) . . ?
O1_2 C1_2 C4_2 110.38(19) . . ?
C2_2 C1_2 C4_2 109.7(2) . . ?
O1_2 C1_2 C3_2 107.20(18) . . ?
C2_2 C1_2 C3_2 109.6(2) . . ?
C4_2 C1_2 C3_2 109.15(19) . . ?
F3_2 C2_2 F1_2 107.8(2) . . ?
F3_2 C2_2 F2_2 107.5(2) . . ?
F1_2 C2_2 F2_2 107.6(2) . . ?
F3_2 C2_2 C1_2 110.9(2) . . ?
F1_2 C2_2 C1_2 110.5(2) . . ?
F2_2 C2_2 C1_2 112.3(2) . . ?
F5_2 C3_2 F4_2 107.5(2) . . ?
F5_2 C3_2 F6_2 108.2(2) . . ?
F4_2 C3_2 F6_2 107.4(2) . . ?
F5_2 C3_2 C1_2 110.6(2) . . ?
F4_2 C3_2 C1_2 111.0(2) . . ?
F6_2 C3_2 C1_2 111.9(2) . . ?
F7_2 C4_2 F8_2 108.1(2) . . ?
F7_2 C4_2 F9_2 107.4(2) . . ?
F8_2 C4_2 F9_2 107.5(2) . . ?
F7_2 C4_2 C1_2 111.5(2) . . ?
F8_2 C4_2 C1_2 112.6(2) . . ?
F9_2 C4_2 C1_2 109.5(2) . . ?
C1_1 O1_1 Al1 147.89(15) . . ?
O1_1 C1_1 C3_1 108.85(18) . . ?
O1_1 C1_1 C4_1 108.83(19) . . ?
C3_1 C1_1 C4_1 109.53(19) . . ?
O1_1 C1_1 C2_1 110.90(18) . . ?
C3_1 C1_1 C2_1 109.99(19) . . ?
C4_1 C1_1 C2_1 108.73(19) . . ?
F2_1 C2_1 F3_1 108.13(19) . . ?
F2_1 C2_1 F1_1 107.89(19) . . ?
F3_1 C2_1 F1_1 107.52(18) . . ?
F2_1 C2_1 C1_1 113.13(18) . . ?
F3_1 C2_1 C1_1 110.38(19) . . ?
F1_1 C2_1 C1_1 109.62(19) . . ?
F5_1 C3_1 F6_1 108.0(2) . . ?
F5_1 C3_1 F4_1 107.57(19) . . ?
F6_1 C3_1 F4_1 107.8(2) . . ?
F5_1 C3_1 C1_1 110.5(2) . . ?
F6_1 C3_1 C1_1 112.13(19) . . ?
F4_1 C3_1 C1_1 110.6(2) . . ?
F9_1 C4_1 F8_1 108.18(19) . . ?
F9_1 C4_1 F7_1 106.9(2) . . ?
F8_1 C4_1 F7_1 107.42(19) . . ?
F9_1 C4_1 C1_1 111.25(19) . . ?
F8_1 C4_1 C1_1 112.6(2) . . ?
F7_1 C4_1 C1_1 110.26(19) . . ?
O1_4 W1 O1_4 180.0 2_767 . ?
O1_4 W1 C1 86.34(8) 2_767 2_767 ?
O1_4 W1 C1 93.66(8) . 2_767 ?
O1_4 W1 C1 93.66(8) 2_767 . ?
O1_4 W1 C1 86.34(8) . . ?
C1 W1 C1 180.00(12) 2_767 . ?
O1_4 W1 C2 90.78(8) 2_767 2_767 ?
O1_4 W1 C2 89.22(8) . 2_767 ?
C1 W1 C2 92.64(9) 2_767 2_767 ?
C1 W1 C2 87.36(9) . 2_767 ?
O1_4 W1 C2 89.22(8) 2_767 . ?
O1_4 W1 C2 90.78(8) . . ?
C1 W1 C2 87.36(9) 2_767 . ?
C1 W1 C2 92.64(9) . . ?
C2 W1 C2 180.0 2_767 . ?
O1 C1 W1 177.8(2) . . ?
Al1 F1 Al1 180.0 2_656 . ?
O1_1 Al1 O1_3 109.93(8) . . ?
O1_1 Al1 O1_2 120.16(9) . . ?
O1_3 Al1 O1_2 111.10(8) . . ?
O1_1 Al1 F1 105.07(6) . . ?
O1_3 Al1 F1 109.08(6) . . ?
O1_2 Al1 F1 100.46(6) . . ?
O2 C2 W1 179.4(2) . . ?

loop_
_geom_bond_atom_site_label_1
_geom_bond_atom_site_label_2
_geom_bond_distance
_geom_bond_site_symmetry_2
_geom_bond_publ_flag
O1_4 C1_4 1.387(3) . ?
O1_4 W1 1.8955(16) . ?
C1_4 C3_4 1.546(3) . ?
C1_4 C4_4 1.556(3) . ?
C1_4 C2_4 1.558(3) . ?
C2_4 F2_4 1.318(3) . ?
C2_4 F1_4 1.324(3) . ?
C2_4 F3_4 1.326(3) . ?
C3_4 F6_4 1.319(3) . ?
C3_4 F5_4 1.326(3) . ?
C3_4 F4_4 1.334(3) . ?
C4_4 F7_4 1.322(3) . ?
C4_4 F9_4 1.323(4) . ?
C4_4 F8_4 1.329(3) . ?
O1_3 C1_3 1.354(3) . ?
O1_3 Al1 1.7083(16) . ?
C1_3 C4_3 1.555(3) . ?
C1_3 C3_3 1.561(3) . ?
C1_3 C2_3 1.561(3) . ?
C2_3 F3_3 1.327(3) . ?
C2_3 F1_3 1.330(3) . ?
C2_3 F2_3 1.337(3) . ?
C3_3 F5_3 1.325(3) . ?
C3_3 F4_3 1.327(3) . ?
C3_3 F6_3 1.349(3) . ?
C4_3 F9_3 1.319(3) . ?
C4_3 F8_3 1.341(3) . ?
C4_3 F7_3 1.343(3) . ?
O1_2 C1_2 1.366(3) . ?
O1_2 Al1 1.7106(16) . ?
C1_2 C2_2 1.545(3) . ?
C1_2 C4_2 1.554(4) . ?
C1_2 C3_2 1.556(3) . ?
C2_2 F3_2 1.329(3) . ?
C2_2 F1_2 1.335(3) . ?
C2_2 F2_2 1.338(3) . ?
C3_2 F5_2 1.327(3) . ?
C3_2 F4_2 1.331(3) . ?
C3_2 F6_2 1.340(3) . ?
C4_2 F7_2 1.328(3) . ?
C4_2 F8_2 1.333(3) . ?
C4_2 F9_2 1.339(3) . ?
O1_1 C1_1 1.357(3) . ?
O1_1 Al1 1.7057(17) . ?
C1_1 C3_1 1.551(3) . ?
C1_1 C4_1 1.553(3) . ?
C1_1 C2_1 1.556(3) . ?
C2_1 F2_1 1.331(3) . ?
C2_1 F3_1 1.332(3) . ?
C2_1 F1_1 1.335(3) . ?
C3_1 F5_1 1.328(3) . ?
C3_1 F6_1 1.334(3) . ?
C3_1 F4_1 1.335(3) . ?
C4_1 F9_1 1.328(3) . ?
C4_1 F8_1 1.331(3) . ?
C4_1 F7_1 1.343(3) . ?
W1 C1 2.139(3) 2_767 ?
W1 C1 2.139(3) . ?
W1 C2 2.155(2) 2_767 ?
W1 C2 2.155(2) . ?
O1 C1 1.117(3) . ?
F1 Al1 1.7735(6) 2_656 ?
F1 Al1 1.7735(6) . ?
C2 O2 1.111(3) . ?

loop_
_geom_torsion_atom_site_label_1
_geom_torsion_atom_site_label_2
_geom_torsion_atom_site_label_3
_geom_torsion_atom_site_label_4
_geom_torsion
_geom_torsion_site_symmetry_1
_geom_torsion_site_symmetry_2
_geom_torsion_site_symmetry_3
_geom_torsion_site_symmetry_4
_geom_torsion_publ_flag
W1 O1_4 C1_4 C3_4 1.8(5) . . . . ?
W1 O1_4 C1_4 C4_4 122.4(4) . . . . ?
W1 O1_4 C1_4 C2_4 -118.9(4) . . . . ?
O1_4 C1_4 C2_4 F2_4 -162.18(19) . . . . ?
C3_4 C1_4 C2_4 F2_4 77.9(2) . . . . ?
C4_4 C1_4 C2_4 F2_4 -46.0(3) . . . . ?
O1_4 C1_4 C2_4 F1_4 -41.0(3) . . . . ?
C3_4 C1_4 C2_4 F1_4 -160.9(2) . . . . ?
C4_4 C1_4 C2_4 F1_4 75.2(3) . . . . ?
O1_4 C1_4 C2_4 F3_4 77.3(2) . . . . ?
C3_4 C1_4 C2_4 F3_4 -42.6(3) . . . . ?
C4_4 C1_4 C2_4 F3_4 -166.5(2) . . . . ?
O1_4 C1_4 C3_4 F6_4 -168.8(2) . . . . ?
C4_4 C1_4 C3_4 F6_4 73.4(3) . . . . ?
C2_4 C1_4 C3_4 F6_4 -50.1(3) . . . . ?
O1_4 C1_4 C3_4 F5_4 -47.0(3) . . . . ?
C4_4 C1_4 C3_4 F5_4 -164.8(2) . . . . ?
C2_4 C1_4 C3_4 F5_4 71.8(2) . . . . ?
O1_4 C1_4 C3_4 F4_4 70.2(2) . . . . ?
C4_4 C1_4 C3_4 F4_4 -47.6(3) . . . . ?
C2_4 C1_4 C3_4 F4_4 -171.07(19) . . . . ?
O1_4 C1_4 C4_4 F7_4 -44.6(3) . . . . ?
C3_4 C1_4 C4_4 F7_4 74.9(3) . . . . ?
C2_4 C1_4 C4_4 F7_4 -161.4(2) . . . . ?
O1_4 C1_4 C4_4 F9_4 74.5(3) . . . . ?
C3_4 C1_4 C4_4 F9_4 -165.9(2) . . . . ?
C2_4 C1_4 C4_4 F9_4 -42.2(3) . . . . ?
O1_4 C1_4 C4_4 F8_4 -164.8(2) . . . . ?
C3_4 C1_4 C4_4 F8_4 -45.3(3) . . . . ?
C2_4 C1_4 C4_4 F8_4 78.4(3) . . . . ?
Al1 O1_3 C1_3 C4_3 162.3(2) . . . . ?
Al1 O1_3 C1_3 C3_3 42.2(4) . . . . ?
Al1 O1_3 C1_3 C2_3 -79.0(3) . . . . ?
O1_3 C1_3 C2_3 F3_3 45.5(3) . . . . ?
C4_3 C1_3 C2_3 F3_3 163.54(19) . . . . ?
C3_3 C1_3 C2_3 F3_3 -76.5(2) . . . . ?
O1_3 C1_3 C2_3 F1_3 -73.7(2) . . . . ?
C4_3 C1_3 C2_3 F1_3 44.4(2) . . . . ?
C3_3 C1_3 C2_3 F1_3 164.27(18) . . . . ?
O1_3 C1_3 C2_3 F2_3 165.93(19) . . . . ?
C4_3 C1_3 C2_3 F2_3 -76.1(2) . . . . ?
C3_3 C1_3 C2_3 F2_3 43.9(3) . . . . ?
O1_3 C1_3 C3_3 F5_3 -82.8(2) . . . . ?
C4_3 C1_3 C3_3 F5_3 158.37(18) . . . . ?
C2_3 C1_3 C3_3 F5_3 39.1(2) . . . . ?
O1_3 C1_3 C3_3 F4_3 37.2(3) . . . . ?
C4_3 C1_3 C3_3 F4_3 -81.6(2) . . . . ?
C2_3 C1_3 C3_3 F4_3 159.12(19) . . . . ?
O1_3 C1_3 C3_3 F6_3 156.69(19) . . . . ?
C4_3 C1_3 C3_3 F6_3 37.9(3) . . . . ?
C2_3 C1_3 C3_3 F6_3 -81.4(2) . . . . ?
O1_3 C1_3 C4_3 F9_3 43.2(2) . . . . ?
C3_3 C1_3 C4_3 F9_3 163.84(18) . . . . ?
C2_3 C1_3 C4_3 F9_3 -76.6(2) . . . . ?
O1_3 C1_3 C4_3 F8_3 164.83(18) . . . . ?
C3_3 C1_3 C4_3 F8_3 -74.5(2) . . . . ?
C2_3 C1_3 C4_3 F8_3 45.0(3) . . . . ?
O1_3 C1_3 C4_3 F7_3 -76.3(2) . . . . ?
C3_3 C1_3 C4_3 F7_3 44.4(2) . . . . ?
C2_3 C1_3 C4_3 F7_3 163.91(18) . . . . ?
Al1 O1_2 C1_2 C2_2 72.4(3) . . . . ?
Al1 O1_2 C1_2 C4_2 -49.3(3) . . . . ?
Al1 O1_2 C1_2 C3_2 -168.10(19) . . . . ?
O1_2 C1_2 C2_2 F3_2 40.7(3) . . . . ?
C4_2 C1_2 C2_2 F3_2 162.8(2) . . . . ?
C3_2 C1_2 C2_2 F3_2 -77.4(3) . . . . ?
O1_2 C1_2 C2_2 F1_2 -78.7(3) . . . . ?
C4_2 C1_2 C2_2 F1_2 43.4(3) . . . . ?
C3_2 C1_2 C2_2 F1_2 163.2(2) . . . . ?
O1_2 C1_2 C2_2 F2_2 161.1(2) . . . . ?
C4_2 C1_2 C2_2 F2_2 -76.8(3) . . . . ?
C3_2 C1_2 C2_2 F2_2 43.0(3) . . . . ?
O1_2 C1_2 C3_2 F5_2 -74.1(2) . . . . ?
C2_2 C1_2 C3_2 F5_2 46.2(3) . . . . ?
C4_2 C1_2 C3_2 F5_2 166.4(2) . . . . ?
O1_2 C1_2 C3_2 F4_2 45.2(3) . . . . ?
C2_2 C1_2 C3_2 F4_2 165.5(2) . . . . ?
C4_2 C1_2 C3_2 F4_2 -74.4(2) . . . . ?
O1_2 C1_2 C3_2 F6_2 165.2(2) . . . . ?
C2_2 C1_2 C3_2 F6_2 -74.5(3) . . . . ?
C4_2 C1_2 C3_2 F6_2 45.7(3) . . . . ?
O1_2 C1_2 C4_2 F7_2 -76.6(2) . . . . ?
C2_2 C1_2 C4_2 F7_2 161.0(2) . . . . ?
C3_2 C1_2 C4_2 F7_2 41.0(3) . . . . ?
O1_2 C1_2 C4_2 F8_2 161.65(19) . . . . ?
C2_2 C1_2 C4_2 F8_2 39.3(3) . . . . ?
C3_2 C1_2 C4_2 F8_2 -80.8(3) . . . . ?
O1_2 C1_2 C4_2 F9_2 42.2(3) . . . . ?
C2_2 C1_2 C4_2 F9_2 -80.2(2) . . . . ?
C3_2 C1_2 C4_2 F9_2 159.7(2) . . . . ?
Al1 O1_1 C1_1 C3_1 123.4(3) . . . . ?
Al1 O1_1 C1_1 C4_1 -117.3(3) . . . . ?
Al1 O1_1 C1_1 C2_1 2.3(4) . . . . ?
O1_1 C1_1 C2_1 F2_1 -160.99(19) . . . . ?
C3_1 C1_1 C2_1 F2_1 78.6(2) . . . . ?
C4_1 C1_1 C2_1 F2_1 -41.4(3) . . . . ?
O1_1 C1_1 C2_1 F3_1 77.7(2) . . . . ?
C3_1 C1_1 C2_1 F3_1 -42.7(2) . . . . ?
C4_1 C1_1 C2_1 F3_1 -162.68(19) . . . . ?
O1_1 C1_1 C2_1 F1_1 -40.5(3) . . . . ?
C3_1 C1_1 C2_1 F1_1 -161.00(19) . . . . ?
C4_1 C1_1 C2_1 F1_1 79.1(2) . . . . ?
O1_1 C1_1 C3_1 F5_1 -45.6(2) . . . . ?
C4_1 C1_1 C3_1 F5_1 -164.52(19) . . . . ?
C2_1 C1_1 C3_1 F5_1 76.0(2) . . . . ?
O1_1 C1_1 C3_1 F6_1 -166.26(19) . . . . ?
C4_1 C1_1 C3_1 F6_1 74.9(2) . . . . ?
C2_1 C1_1 C3_1 F6_1 -44.6(3) . . . . ?
O1_1 C1_1 C3_1 F4_1 73.4(2) . . . . ?
C4_1 C1_1 C3_1 F4_1 -45.5(3) . . . . ?
C2_1 C1_1 C3_1 F4_1 -164.91(19) . . . . ?
O1_1 C1_1 C4_1 F9_1 75.6(2) . . . . ?
C3_1 C1_1 C4_1 F9_1 -165.47(19) . . . . ?
C2_1 C1_1 C4_1 F9_1 -45.3(3) . . . . ?
O1_1 C1_1 C4_1 F8_1 -162.73(18) . . . . ?
C3_1 C1_1 C4_1 F8_1 -43.8(3) . . . . ?
C2_1 C1_1 C4_1 F8_1 76.4(2) . . . . ?
O1_1 C1_1 C4_1 F7_1 -42.8(3) . . . . ?
C3_1 C1_1 C4_1 F7_1 76.1(2) . . . . ?
C2_1 C1_1 C4_1 F7_1 -163.66(19) . . . . ?
C1_4 O1_4 W1 C1 -25.5(4) . . . 2_767 ?
C1_4 O1_4 W1 C1 154.5(4) . . . . ?
C1_4 O1_4 W1 C2 -118.1(4) . . . 2_767 ?
C1_4 O1_4 W1 C2 61.9(4) . . . . ?
C1_1 O1_1 Al1 O1_3 -165.9(3) . . . . ?
C1_1 O1_1 Al1 O1_2 63.3(3) . . . . ?
C1_1 O1_1 Al1 F1 -48.6(3) . . . . ?
C1_3 O1_3 Al1 O1_1 15.5(3) . . . . ?
C1_3 O1_3 Al1 O1_2 150.9(3) . . . . ?
C1_3 O1_3 Al1 F1 -99.2(3) . . . . ?
C1_2 O1_2 Al1 O1_1 80.0(3) . . . . ?
C1_2 O1_2 Al1 O1_3 -50.3(3) . . . . ?
C1_2 O1_2 Al1 F1 -165.6(2) . . . . ?
